data_4063020
_journal_name_full Organometallics
_journal_year 2004
_chemical_formula_sum 'C30 H42 N P Ti'
_chemical_formula_weight 495.56
_space_group_IT_number 14
_symmetry_cell_setting monoclinic
_symmetry_space_group_name_Hall '-P 2ybc'
_symmetry_space_group_name_H-M 'P 1 21/c 1'
_cell_angle_alpha 90.00
_cell_angle_beta 91.409(17)
_cell_angle_gamma 90.00
_cell_formula_units_Z 8
_cell_length_a 20.261(19)
_cell_length_b 9.274(9)
_cell_length_c 29.54(3)
_cell_measurement_temperature 293(2)
_cell_volume 5548(9)
_diffrn_ambient_temperature 293(2)
_exptl_crystal_density_diffrn 1.186
_cod_original_sg_symbol_H-M 'P 21/c'
_cod_database_code 4063020

loop_
_symmetry_equiv_pos_as_xyz
'x, y, z'
'-x, y+1/2, -z+1/2'
'-x, -y, -z'
'x, -y-1/2, z-1/2'

loop_
_atom_site_label
_atom_site_type_symbol
_atom_site_fract_x
_atom_site_fract_y
_atom_site_fract_z
_atom_site_U_iso_or_equiv
_atom_site_adp_type
_atom_site_occupancy
_atom_site_symmetry_multiplicity
_atom_site_calc_flag
_atom_site_refinement_flags
_atom_site_disorder_assembly
_atom_site_disorder_group
Ti1 Ti 0.02835(4) 0.57439(9) 0.12658(3) 0.0411(3) Uani 1 1 d . . .
Ti2 Ti 0.45228(4) 0.52085(10) 0.35910(3) 0.0429(3) Uani 1 1 d . . .
P1 P 0.15264(5) 0.78798(14) 0.09859(4) 0.0422(4) Uani 1 1 d . . .
P2 P 0.32629(6) 0.35689(16) 0.30640(4) 0.0493(4) Uani 1 1 d . . .
N1 N 0.08527(16) 0.7362(4) 0.11695(11) 0.0395(9) Uani 1 1 d . . .
N2 N 0.37548(16) 0.4090(4) 0.34448(12) 0.0458(11) Uani 1 1 d . . .
C1 C -0.0480(2) 0.7553(6) 0.1490(3) 0.0632(17) Uani 1 1 d . . .
C2 C -0.0702(3) 0.7065(10) 0.1071(2) 0.074(2) Uani 1 1 d . . .
C3 C -0.0916(3) 0.5655(10) 0.1130(3) 0.084(2) Uani 1 1 d . . .
C4 C -0.0816(3) 0.5278(7) 0.1576(3) 0.075(2) Uani 1 1 d . . .
C5 C -0.0530(3) 0.6437(8) 0.17945(17) 0.0623(17) Uani 1 1 d . . .
C6 C -0.0257(3) 0.9059(8) 0.1597(4) 0.190(6) Uani 1 1 d . . .
H6A H -0.0631 0.9634 0.1676 0.285 Uiso 1 1 calc R . .
H6B H -0.0053 0.9469 0.1337 0.285 Uiso 1 1 calc R . .
H6C H 0.0055 0.9039 0.1847 0.285 Uiso 1 1 calc R . .
C7 C -0.0796(4) 0.7901(13) 0.0647(3) 0.231(7) Uani 1 1 d . . .
H7A H -0.1223 0.8353 0.0644 0.346 Uiso 1 1 calc R . .
H7B H -0.0767 0.7266 0.0392 0.346 Uiso 1 1 calc R . .
H7C H -0.0460 0.8627 0.0631 0.346 Uiso 1 1 calc R . .
C8 C -0.1279(4) 0.4750(14) 0.0766(4) 0.254(8) Uani 1 1 d . . .
H8A H -0.1746 0.4905 0.0785 0.380 Uiso 1 1 calc R . .
H8B H -0.1183 0.3747 0.0815 0.380 Uiso 1 1 calc R . .
H8C H -0.1135 0.5032 0.0472 0.380 Uiso 1 1 calc R . .
C9 C -0.1079(4) 0.3966(9) 0.1804(4) 0.244(8) Uani 1 1 d . . .
H9A H -0.1531 0.4127 0.1882 0.366 Uiso 1 1 calc R . .
H9B H -0.0821 0.3773 0.2074 0.366 Uiso 1 1 calc R . .
H9C H -0.1055 0.3155 0.1603 0.366 Uiso 1 1 calc R . .
C10 C -0.0364(4) 0.6505(12) 0.2300(2) 0.180(5) Uani 1 1 d . . .
H10A H -0.0747 0.6804 0.2460 0.270 Uiso 1 1 calc R . .
H10B H -0.0013 0.7186 0.2353 0.270 Uiso 1 1 calc R . .
H10C H -0.0226 0.5570 0.2404 0.270 Uiso 1 1 calc R . .
C11 C 0.2058(2) 0.6428(5) 0.07640(15) 0.0424(12) Uani 1 1 d . . .
C12 C 0.2681(2) 0.6712(6) 0.05873(17) 0.0569(15) Uani 1 1 d . . .
H12A H 0.2874 0.7612 0.0634 0.068 Uiso 1 1 calc R . .
C13 C 0.3016(3) 0.5670(7) 0.03433(19) 0.0703(18) Uani 1 1 d . . .
H13A H 0.3432 0.5871 0.0232 0.084 Uiso 1 1 calc R . .
C14 C 0.2728(3) 0.4332(7) 0.0266(2) 0.0756(18) Uani 1 1 d . . .
H14A H 0.2939 0.3645 0.0092 0.091 Uiso 1 1 calc R . .
C15 C 0.2130(2) 0.4036(6) 0.04499(18) 0.0632(16) Uani 1 1 d . . .
H15A H 0.1938 0.3138 0.0399 0.076 Uiso 1 1 calc R . .
C16 C 0.1800(2) 0.5039(6) 0.07105(15) 0.0476(13) Uani 1 1 d . . .
C17 C 0.1214(2) 0.4535(5) 0.09540(18) 0.0471(13) Uani 1 1 d . . .
C18 C 0.0594(2) 0.4157(6) 0.07426(19) 0.0580(15) Uani 1 1 d . . .
H18A H 0.0503 0.4301 0.0418 0.070 Uiso 1 1 calc R . .
C19 C 0.0190(3) 0.3219(6) 0.1021(3) 0.0737(19) Uani 1 1 d . . .
H19A H -0.0235 0.2893 0.0894 0.088 Uiso 1 1 calc R . .
C20 C 0.0278(3) 0.3195(7) 0.1480(3) 0.081(2) Uani 1 1 d . . .
H20A H -0.0094 0.2858 0.1658 0.098 Uiso 1 1 calc R . .
C21 C 0.0754(3) 0.4041(7) 0.1705(2) 0.0725(18) Uani 1 1 d . . .
H21A H 0.0781 0.4120 0.2036 0.087 Uiso 1 1 calc R . .
C22 C 0.1293(2) 0.4428(6) 0.1422(2) 0.0616(16) Uani 1 1 d . . .
H22A H 0.1660 0.4962 0.1564 0.074 Uiso 1 1 calc R . .
C23 C 0.1996(2) 0.8871(6) 0.14502(17) 0.0560(14) Uani 1 1 d . . .
C24 C 0.2103(4) 0.7769(8) 0.1828(2) 0.139(3) Uani 1 1 d . . .
H24A H 0.2337 0.8213 0.2078 0.208 Uiso 1 1 calc R . .
H24B H 0.2356 0.6974 0.1717 0.208 Uiso 1 1 calc R . .
H24C H 0.1683 0.7426 0.1927 0.208 Uiso 1 1 calc R . .
C25 C 0.1575(3) 1.0037(8) 0.1645(2) 0.112(3) Uani 1 1 d . . .
H25A H 0.1819 1.0529 0.1881 0.168 Uiso 1 1 calc R . .
H25B H 0.1185 0.9617 0.1768 0.168 Uiso 1 1 calc R . .
H25C H 0.1452 1.0710 0.1411 0.168 Uiso 1 1 calc R . .
C26 C 0.2650(3) 0.9527(11) 0.1327(3) 0.187(5) Uani 1 1 d . . .
H26A H 0.2844 0.9996 0.1588 0.281 Uiso 1 1 calc R . .
H26B H 0.2582 1.0220 0.1089 0.281 Uiso 1 1 calc R . .
H26C H 0.2941 0.8782 0.1226 0.281 Uiso 1 1 calc R . .
C27 C 0.1381(2) 0.9023(6) 0.04625(17) 0.0576(15) Uani 1 1 d . . .
C28 C 0.1993(3) 0.9619(8) 0.0229(2) 0.117(3) Uani 1 1 d . . .
H28A H 0.1858 1.0174 -0.0031 0.176 Uiso 1 1 calc R . .
H28B H 0.2267 0.8833 0.0136 0.176 Uiso 1 1 calc R . .
H28C H 0.2238 1.0223 0.0437 0.176 Uiso 1 1 calc R . .
C29 C 0.0937(3) 1.0261(6) 0.0571(2) 0.0806(19) Uani 1 1 d . . .
H29A H 0.0863 1.0838 0.0304 0.121 Uiso 1 1 calc R . .
H29B H 0.1141 1.0841 0.0805 0.121 Uiso 1 1 calc R . .
H29C H 0.0523 0.9899 0.0673 0.121 Uiso 1 1 calc R . .
C30 C 0.1019(4) 0.8042(7) 0.01167(19) 0.104(2) Uani 1 1 d . . .
H30A H 0.0931 0.8571 -0.0158 0.156 Uiso 1 1 calc R . .
H30B H 0.0610 0.7721 0.0240 0.156 Uiso 1 1 calc R . .
H30C H 0.1290 0.7222 0.0053 0.156 Uiso 1 1 calc R . .
C31 C 0.4336(10) 0.4658(15) 0.4363(3) 0.153(7) Uani 1 1 d . . .
C32 C 0.4067(3) 0.596(2) 0.4294(3) 0.154(6) Uani 1 1 d . . .
C33 C 0.4547(7) 0.6896(8) 0.4221(2) 0.106(3) Uani 1 1 d . . .
C34 C 0.5105(4) 0.6234(15) 0.4261(2) 0.100(3) Uani 1 1 d . . .
C35 C 0.5000(7) 0.4826(15) 0.4339(3) 0.127(4) Uani 1 1 d . . .
C36 C 0.3702(8) 0.3726(17) 0.4468(3) 0.344(13) Uani 1 1 d . . .
H36A H 0.3661 0.3630 0.4790 0.515 Uiso 1 1 calc R . .
H36B H 0.3744 0.2787 0.4335 0.515 Uiso 1 1 calc R . .
H36C H 0.3316 0.4195 0.4343 0.515 Uiso 1 1 calc R . .
C37 C 0.3407(5) 0.690(2) 0.4288(3) 0.333(13) Uani 1 1 d . . .
H37A H 0.3305 0.7171 0.4591 0.500 Uiso 1 1 calc R . .
H37B H 0.3050 0.6339 0.4160 0.500 Uiso 1 1 calc R . .
H37C H 0.3469 0.7748 0.4108 0.500 Uiso 1 1 calc R . .
C38 C 0.4643(11) 0.8543(11) 0.4177(3) 0.341(14) Uani 1 1 d . . .
H38A H 0.4657 0.8972 0.4473 0.512 Uiso 1 1 calc R . .
H38B H 0.4282 0.8945 0.4002 0.512 Uiso 1 1 calc R . .
H38C H 0.5050 0.8736 0.4028 0.512 Uiso 1 1 calc R . .
C39 C 0.5814(5) 0.654(3) 0.4316(3) 0.460(19) Uani 1 1 d . . .
H39A H 0.5904 0.6915 0.4614 0.691 Uiso 1 1 calc R . .
H39B H 0.5942 0.7231 0.4094 0.691 Uiso 1 1 calc R . .
H39C H 0.6059 0.5662 0.4276 0.691 Uiso 1 1 calc R . .
C40 C 0.5247(13) 0.3349(19) 0.4443(3) 0.51(2) Uani 1 1 d . . .
H40A H 0.5425 0.3323 0.4747 0.762 Uiso 1 1 calc R . .
H40B H 0.5585 0.3097 0.4236 0.762 Uiso 1 1 calc R . .
H40C H 0.4889 0.2673 0.4414 0.762 Uiso 1 1 calc R . .
C41 C 0.3486(2) 0.4068(6) 0.24803(15) 0.0460(13) Uani 1 1 d . . .
C42 C 0.3098(2) 0.3680(6) 0.20917(18) 0.0614(15) Uani 1 1 d . . .
H42A H 0.2755 0.3025 0.2124 0.074 Uiso 1 1 calc R . .
C43 C 0.3214(3) 0.4247(7) 0.16622(18) 0.0614(16) Uani 1 1 d . . .
H43A H 0.2957 0.3959 0.1413 0.074 Uiso 1 1 calc R . .
C44 C 0.3711(3) 0.5231(6) 0.16131(17) 0.0602(16) Uani 1 1 d . . .
H44A H 0.3788 0.5630 0.1330 0.072 Uiso 1 1 calc R . .
C45 C 0.4096(2) 0.5632(6) 0.19839(17) 0.0528(14) Uani 1 1 d . . .
H45A H 0.4425 0.6320 0.1950 0.063 Uiso 1 1 calc R . .
C46 C 0.4000(2) 0.5016(5) 0.24141(15) 0.0413(12) Uani 1 1 d . . .
C47 C 0.4511(2) 0.5357(5) 0.27743(15) 0.0418(12) Uani 1 1 d . . .
C48 C 0.4945(2) 0.4278(6) 0.28856(15) 0.0468(13) Uani 1 1 d . . .
H48A H 0.4825 0.3291 0.2799 0.056 Uiso 1 1 calc R . .
C49 C 0.5433(2) 0.4464(7) 0.32411(17) 0.0562(15) Uani 1 1 d . . .
H49A H 0.5705 0.3663 0.3356 0.067 Uiso 1 1 calc R . .
C50 C 0.5607(3) 0.5931(7) 0.33190(18) 0.0624(16) Uani 1 1 d . . .
H50A H 0.5956 0.6133 0.3546 0.075 Uiso 1 1 calc R . .
C51 C 0.5196(3) 0.7011(7) 0.32034(17) 0.0635(16) Uani 1 1 d . . .
H51A H 0.5265 0.7937 0.3357 0.076 Uiso 1 1 calc R . .
C52 C 0.4551(3) 0.6758(6) 0.29974(16) 0.0556(14) Uani 1 1 d . . .
H52A H 0.4224 0.7523 0.2947 0.067 Uiso 1 1 calc R . .
C53 C 0.2456(2) 0.4549(9) 0.31217(19) 0.080(2) Uani 1 1 d . . .
C54 C 0.2168(3) 0.4245(8) 0.3590(2) 0.100(2) Uani 1 1 d . . .
H54A H 0.1756 0.4748 0.3617 0.150 Uiso 1 1 calc R . .
H54B H 0.2472 0.4570 0.3823 0.150 Uiso 1 1 calc R . .
H54C H 0.2095 0.3228 0.3623 0.150 Uiso 1 1 calc R . .
C55 C 0.1920(3) 0.4242(11) 0.2764(2) 0.142(4) Uani 1 1 d . . .
H55A H 0.1533 0.4796 0.2828 0.213 Uiso 1 1 calc R . .
H55B H 0.1813 0.3234 0.2766 0.213 Uiso 1 1 calc R . .
H55C H 0.2076 0.4504 0.2471 0.213 Uiso 1 1 calc R . .
C56 C 0.2634(3) 0.6176(8) 0.3093(3) 0.122(3) Uani 1 1 d . . .
H56A H 0.2242 0.6744 0.3123 0.182 Uiso 1 1 calc R . .
H56B H 0.2826 0.6374 0.2806 0.182 Uiso 1 1 calc R . .
H56C H 0.2945 0.6416 0.3332 0.182 Uiso 1 1 calc R . .
C57 C 0.3188(3) 0.1548(7) 0.3081(2) 0.0773(19) Uani 1 1 d . . .
C58 C 0.3887(4) 0.0991(7) 0.2990(3) 0.147(4) Uani 1 1 d . . .
H58A H 0.3887 -0.0044 0.2993 0.221 Uiso 1 1 calc R . .
H58B H 0.4188 0.1342 0.3221 0.221 Uiso 1 1 calc R . .
H58C H 0.4023 0.1327 0.2699 0.221 Uiso 1 1 calc R . .
C59 C 0.2693(6) 0.0878(10) 0.2741(3) 0.236(7) Uani 1 1 d . . .
H59A H 0.2695 -0.0151 0.2775 0.354 Uiso 1 1 calc R . .
H59B H 0.2815 0.1124 0.2438 0.354 Uiso 1 1 calc R . .
H59C H 0.2259 0.1243 0.2796 0.354 Uiso 1 1 calc R . .
C60 C 0.3009(4) 0.1079(8) 0.3557(2) 0.115(3) Uani 1 1 d . . .
H60A H 0.2971 0.0048 0.3567 0.172 Uiso 1 1 calc R . .
H60B H 0.2595 0.1507 0.3636 0.172 Uiso 1 1 calc R . .
H60C H 0.3347 0.1388 0.3769 0.172 Uiso 1 1 calc R . .

loop_
_atom_site_aniso_label
_atom_site_aniso_U_11
_atom_site_aniso_U_22
_atom_site_aniso_U_33
_atom_site_aniso_U_23
_atom_site_aniso_U_13
_atom_site_aniso_U_12
Ti1 0.0422(5) 0.0390(6) 0.0422(6) -0.0005(4) 0.0040(4) 0.0046(4)
Ti2 0.0430(5) 0.0490(6) 0.0369(5) -0.0020(5) 0.0046(4) -0.0045(4)
P1 0.0443(7) 0.0390(8) 0.0436(8) -0.0023(7) 0.0055(6) 0.0029(6)
P2 0.0408(7) 0.0623(10) 0.0447(9) 0.0039(7) 0.0004(6) -0.0092(6)
N1 0.046(2) 0.037(2) 0.035(2) -0.002(2) 0.0007(17) 0.0084(18)
N2 0.046(2) 0.059(3) 0.033(2) 0.006(2) 0.0028(17) -0.003(2)
C1 0.038(3) 0.043(4) 0.109(6) -0.018(4) 0.020(3) 0.004(2)
C2 0.056(3) 0.122(7) 0.046(4) 0.032(5) 0.013(3) 0.042(4)
C3 0.044(3) 0.120(7) 0.088(6) -0.070(5) -0.022(3) 0.013(4)
C4 0.049(3) 0.049(4) 0.130(7) 0.001(5) 0.035(4) 0.001(3)
C5 0.057(3) 0.097(6) 0.034(4) -0.002(4) 0.009(3) 0.029(3)
C6 0.079(5) 0.076(6) 0.419(17) -0.092(8) 0.094(7) -0.015(4)
C7 0.173(8) 0.397(18) 0.126(7) 0.154(10) 0.079(6) 0.199(11)
C8 0.095(6) 0.339(17) 0.322(15) -0.265(14) -0.088(7) 0.062(8)
C9 0.147(8) 0.090(7) 0.51(2) 0.109(10) 0.203(11) 0.043(6)
C10 0.141(7) 0.334(15) 0.065(5) -0.058(7) -0.013(4) 0.129(9)
C11 0.041(3) 0.041(3) 0.045(3) 0.003(3) 0.005(2) 0.004(2)
C12 0.053(3) 0.057(4) 0.061(4) 0.009(3) 0.012(3) 0.003(3)
C13 0.055(3) 0.086(5) 0.070(4) 0.002(4) 0.024(3) 0.016(3)
C14 0.076(4) 0.070(5) 0.082(5) -0.004(4) 0.025(3) 0.027(4)
C15 0.065(3) 0.055(4) 0.070(4) -0.005(3) 0.015(3) 0.017(3)
C16 0.056(3) 0.048(4) 0.039(3) 0.007(3) 0.006(2) 0.015(3)
C17 0.053(3) 0.032(3) 0.056(4) 0.001(3) 0.005(3) 0.014(2)
C18 0.058(3) 0.047(4) 0.069(4) -0.022(3) 0.003(3) 0.004(3)
C19 0.051(3) 0.042(4) 0.128(6) -0.017(4) 0.014(4) 0.002(3)
C20 0.075(4) 0.052(4) 0.119(6) 0.020(4) 0.031(4) 0.020(3)
C21 0.065(4) 0.077(5) 0.076(4) 0.029(4) 0.016(3) 0.013(3)
C22 0.056(3) 0.048(4) 0.081(5) 0.017(3) 0.013(3) 0.015(3)
C23 0.053(3) 0.058(4) 0.057(4) -0.017(3) 0.003(2) 0.000(3)
C24 0.227(9) 0.087(6) 0.098(6) -0.011(5) -0.104(6) -0.007(6)
C25 0.112(5) 0.109(6) 0.112(6) -0.068(5) -0.045(4) 0.040(5)
C26 0.118(6) 0.290(14) 0.156(8) -0.113(9) 0.048(6) -0.134(8)
C27 0.074(3) 0.048(4) 0.051(4) 0.002(3) 0.013(3) 0.010(3)
C28 0.103(5) 0.117(7) 0.133(6) 0.073(5) 0.049(5) 0.020(5)
C29 0.087(4) 0.071(5) 0.084(5) 0.023(4) 0.019(3) 0.031(4)
C30 0.192(7) 0.068(5) 0.052(4) 0.003(4) -0.028(4) 0.013(5)
C31 0.293(17) 0.128(9) 0.039(5) 0.007(6) 0.004(9) -0.140(12)
C32 0.040(4) 0.39(2) 0.035(5) -0.061(9) 0.016(3) -0.019(8)
C33 0.203(10) 0.071(6) 0.045(4) -0.030(4) -0.005(6) 0.032(7)
C34 0.075(5) 0.184(11) 0.041(4) -0.024(6) 0.001(4) -0.037(6)
C35 0.220(11) 0.117(9) 0.043(5) -0.014(6) -0.024(6) 0.108(9)
C36 0.56(3) 0.43(2) 0.037(5) -0.010(9) 0.014(9) -0.40(2)
C37 0.189(10) 0.69(4) 0.123(9) -0.202(15) -0.024(7) 0.194(16)
C38 0.85(4) 0.088(8) 0.088(8) -0.039(7) 0.002(14) -0.027(16)
C39 0.124(8) 1.20(6) 0.061(6) -0.093(15) 0.012(5) -0.259(18)
C40 1.09(5) 0.39(2) 0.046(6) -0.018(10) -0.067(14) 0.55(3)
C41 0.046(3) 0.057(4) 0.035(3) -0.001(3) -0.003(2) 0.001(2)
C42 0.051(3) 0.074(4) 0.059(4) -0.003(3) -0.003(3) 0.002(3)
C43 0.060(3) 0.082(5) 0.043(4) -0.002(3) -0.010(3) 0.016(3)
C44 0.068(3) 0.073(4) 0.040(3) 0.007(3) -0.003(3) 0.023(3)
C45 0.062(3) 0.048(4) 0.048(4) 0.009(3) 0.000(3) 0.007(3)
C46 0.046(3) 0.042(3) 0.036(3) 0.001(3) 0.004(2) 0.008(2)
C47 0.046(3) 0.049(3) 0.031(3) 0.001(3) 0.013(2) -0.006(2)
C48 0.040(3) 0.061(4) 0.040(3) -0.005(3) 0.004(2) 0.002(2)
C49 0.045(3) 0.070(4) 0.053(4) -0.001(3) 0.002(2) 0.002(3)
C50 0.052(3) 0.088(5) 0.046(4) -0.003(4) -0.002(3) -0.020(3)
C51 0.084(4) 0.060(4) 0.047(4) -0.006(3) 0.009(3) -0.033(3)
C52 0.076(4) 0.045(4) 0.046(3) 0.003(3) 0.004(3) 0.000(3)
C53 0.038(3) 0.135(7) 0.067(4) 0.005(4) 0.008(3) 0.005(3)
C54 0.071(4) 0.147(7) 0.082(5) -0.004(5) 0.022(3) -0.002(4)
C55 0.048(4) 0.281(13) 0.095(5) -0.041(7) -0.013(3) 0.024(5)
C56 0.082(4) 0.112(7) 0.174(8) 0.027(6) 0.040(5) 0.047(5)
C57 0.098(4) 0.066(5) 0.067(4) 0.009(4) -0.015(3) -0.040(4)
C58 0.177(8) 0.046(5) 0.223(10) 0.001(6) 0.094(8) 0.021(5)
C59 0.406(17) 0.115(8) 0.177(10) 0.048(8) -0.186(11) -0.141(10)
C60 0.155(7) 0.085(6) 0.104(6) 0.041(5) 0.013(5) -0.030(5)

loop_
_geom_bond_atom_site_label_1
_geom_bond_atom_site_label_2
_geom_bond_distance
_geom_bond_site_symmetry_2
_geom_bond_publ_flag
Ti1 N1 1.918(4) . ?
Ti1 C18 2.236(5) . ?
Ti1 C21 2.242(6) . ?
Ti1 C5 2.387(5) . ?
Ti1 C1 2.387(5) . ?
Ti1 C17 2.397(5) . ?
Ti1 C2 2.402(5) . ?
Ti1 C22 2.416(5) . ?
Ti1 C20 2.447(7) . ?
Ti1 C3 2.456(6) . ?
Ti1 C19 2.456(6) . ?
Ti1 C4 2.467(5) . ?
Ti2 N2 1.911(4) . ?
Ti2 C49 2.245(5) . ?
Ti2 C52 2.269(5) . ?
Ti2 C31 2.377(8) . ?
Ti2 C32 2.395(7) . ?
Ti2 C47 2.416(5) . ?
Ti2 C35 2.416(8) . ?
Ti2 C48 2.430(5) . ?
Ti2 C33 2.432(7) . ?
Ti2 C50 2.451(5) . ?
Ti2 C51 2.458(5) . ?
Ti2 C34 2.471(7) . ?
P1 N1 1.557(4) . ?
P1 C11 1.854(5) . ?
P1 C23 1.888(5) . ?
P1 C27 1.892(5) . ?
P2 N2 1.561(4) . ?
P2 C41 1.852(5) . ?
P2 C57 1.881(7) . ?
P2 C53 1.881(6) . ?
C1 C5 1.376(8) . ?
C1 C2 1.383(9) . ?
C1 C6 1.500(8) . ?
C2 C3 1.390(9) . ?
C2 C7 1.480(9) . ?
C3 C4 1.374(9) . ?
C3 C8 1.536(9) . ?
C4 C5 1.374(8) . ?
C4 C9 1.496(9) . ?
C5 C10 1.523(8) . ?
C11 C16 1.397(7) . ?
C11 C12 1.403(6) . ?
C12 C13 1.392(7) . ?
C13 C14 1.388(8) . ?
C14 C15 1.369(7) . ?
C15 C16 1.389(6) . ?
C16 C17 1.479(6) . ?
C17 C22 1.392(7) . ?
C17 C18 1.432(7) . ?
C18 C19 1.461(7) . ?
C19 C20 1.364(8) . ?
C20 C21 1.397(8) . ?
C21 C22 1.437(7) . ?
C23 C25 1.500(7) . ?
C23 C26 1.511(8) . ?
C23 C24 1.525(8) . ?
C27 C29 1.498(7) . ?
C27 C28 1.537(7) . ?
C27 C30 1.540(8) . ?
C31 C32 1.336(16) . ?
C31 C35 1.358(15) . ?
C31 C36 1.585(15) . ?
C32 C33 1.326(13) . ?
C32 C37 1.597(16) . ?
C33 C34 1.290(11) . ?
C33 C38 1.545(13) . ?
C34 C35 1.344(13) . ?
C34 C39 1.467(10) . ?
C35 C40 1.488(16) . ?
C41 C46 1.380(6) . ?
C41 C42 1.421(7) . ?
C42 C43 1.398(7) . ?
C43 C44 1.368(7) . ?
C44 C45 1.380(7) . ?
C45 C46 1.411(6) . ?
C46 C47 1.500(6) . ?
C47 C48 1.367(6) . ?
C47 C52 1.458(7) . ?
C48 C49 1.435(7) . ?
C49 C50 1.423(8) . ?
C50 C51 1.342(7) . ?
C51 C52 1.446(7) . ?
C53 C55 1.524(8) . ?
C53 C54 1.541(7) . ?
C53 C56 1.554(9) . ?
C57 C60 1.525(8) . ?
C57 C59 1.534(9) . ?
C57 C58 1.537(9) . ?
